data_4126080
loop_
_publ_author_name
'Dziedzic, Rafal Miroslaw'
'Martin, Joshua L.'
'Axtell, Jonathan C.'
'Saleh, Liban M. A.'
'Ong, Ta-Chung'
'Yang, Yun-Fang'
'Messina, Marco S.'
'Rheingold, Arnold L.'
'Houk, Kendall N.'
'Spokoyny, Alexander M.'

_publ_section_title
;
 Cage-walking: Vertex Differentiation by Palladium-Catalyzed Isomerization
 of B(9)-Bromo-meta-Carborane.
;
_journal_name_full 'Journal of the American Chemical Society'
_journal_paper_doi 10.1021/jacs.7b04080
_journal_year 2017
_chemical_formula_moiety 'C10 H15 B10 N O2'
_chemical_formula_sum 'C10 H15 B10 N O2'
_chemical_formula_weight 289.33
_space_group_crystal_system monoclinic
_space_group_IT_number 14
_space_group_name_Hall '-P 2yn'
_space_group_name_H-M_alt 'P 1 21/n 1'
_symmetry_space_group_name_Hall '-P 2yn'
_symmetry_space_group_name_H-M 'P 1 21/n 1'
_atom_sites_solution_hydrogens difmap
_atom_sites_solution_primary dual
_audit_creation_date 2016-06-03
_audit_creation_method
;
Olex2 1.2
(compiled 2016.02.19 svn.r3266 for OlexSys, GUI svn.r5155)
;
_cell_angle_alpha 90
_cell_angle_beta 93.4180(10)
_cell_angle_gamma 90
_cell_formula_units_Z 8
_cell_length_a 6.88250(10)
_cell_length_b 34.5844(5)
_cell_length_c 12.4876(2)
_cell_measurement_reflns_used 8306
_cell_measurement_temperature 100
_cell_measurement_theta_max 68.62
_cell_measurement_theta_min 3.77
_cell_volume 2967.10(8)
_computing_molecular_graphics 'Olex2 (Dolomanov et al., 2009)'
_computing_publication_material 'Olex2 (Dolomanov et al., 2009)'
_computing_structure_refinement 'XL (Sheldrick, 2008)'
_computing_structure_solution 'XM (Sheldrick, 2008)'
_diffrn_ambient_temperature 100.0
_diffrn_measured_fraction_theta_full 0.946
_diffrn_measured_fraction_theta_max 0.942
_diffrn_measurement_device_type 'Bruker APEX-II CCD'
_diffrn_measurement_method '\f and \w scans'
_diffrn_radiation_type CuK\a
_diffrn_radiation_wavelength 1.54178
_diffrn_reflns_av_R_equivalents 0.0560
_diffrn_reflns_av_unetI/netI 0.0559
_diffrn_reflns_Laue_measured_fraction_full 0.946
_diffrn_reflns_Laue_measured_fraction_max 0.942
_diffrn_reflns_limit_h_max 8
_diffrn_reflns_limit_h_min -8
_diffrn_reflns_limit_k_max 41
_diffrn_reflns_limit_k_min -37
_diffrn_reflns_limit_l_max 12
_diffrn_reflns_limit_l_min -14
_diffrn_reflns_number 18866
_diffrn_reflns_point_group_measured_fraction_full 0.946
_diffrn_reflns_point_group_measured_fraction_max 0.942
_diffrn_reflns_theta_full 67.679
_diffrn_reflns_theta_max 68.697
_diffrn_reflns_theta_min 2.555
_diffrn_standards_number 0
_exptl_absorpt_coefficient_mu 0.568
_exptl_absorpt_correction_T_max 0.2011
_exptl_absorpt_correction_T_min 0.1866
_exptl_absorpt_correction_type multi-scan
_exptl_absorpt_process_details SADABS
_exptl_crystal_colour colourless
_exptl_crystal_colour_primary colourless
_exptl_crystal_density_diffrn 1.295
_exptl_crystal_description block
_exptl_crystal_F_000 1184
_exptl_crystal_size_max 0.3
_exptl_crystal_size_mid 0.28
_exptl_crystal_size_min 0.16
_refine_diff_density_max 0.489
_refine_diff_density_min -0.400
_refine_diff_density_rms 0.118
_refine_ls_extinction_method none
_refine_ls_goodness_of_fit_ref 1.090
_refine_ls_hydrogen_treatment refall
_refine_ls_matrix_type full
_refine_ls_number_parameters 535
_refine_ls_number_reflns 5174
_refine_ls_number_restraints 0
_refine_ls_restrained_S_all 1.090
_refine_ls_R_factor_all 0.0710
_refine_ls_R_factor_gt 0.0654
_refine_ls_shift/su_max 0.001
_refine_ls_shift/su_mean 0.000
_refine_ls_structure_factor_coef Fsqd
_refine_ls_weighting_details 'w=1/[\s^2^(Fo^2^)+(0.1167P)^2^+0.2999P] where P=(Fo^2^+2Fc^2^)/3'
_refine_ls_weighting_scheme calc
_refine_ls_wR_factor_gt 0.1551
_refine_ls_wR_factor_ref 0.1615
_reflns_Friedel_coverage 0.000
_reflns_number_gt 4567
_reflns_number_total 5174
_reflns_threshold_expression 'I > 2\s(I)'
_cod_data_source_file ja7b04080_si_002.cif
_cod_data_source_block spok38_a
_cod_database_code 4126080
_shelx_space_group_comment
;
The symmetry employed for this shelxl refinement is uniquely defined
by the following loop, which should always be used as a source of
symmetry information in preference to the above space-group names.
They are only intended as comments.
;
_olex2_refinement_description
;
;
_shelx_shelxl_version_number 2014/7
_olex2_submission_special_instructions 'No special instructions were received'

loop_
_space_group_symop_operation_xyz
'x, y, z'
'-x+1/2, y+1/2, -z+1/2'
'-x, -y, -z'
'x-1/2, -y-1/2, z-1/2'

loop_
_atom_site_label
_atom_site_type_symbol
_atom_site_fract_x
_atom_site_fract_y
_atom_site_fract_z
_atom_site_U_iso_or_equiv
_atom_site_adp_type
_atom_site_occupancy
_atom_site_site_symmetry_order
_atom_site_calc_flag
O1 O 0.79542(17) 0.56580(3) 0.86637(10) 0.0276(3) Uani 1 1 d
O2 O 0.73583(19) 0.50981(4) 0.53301(10) 0.0308(3) Uani 1 1 d
N1 N 0.75026(18) 0.52719(4) 0.71376(11) 0.0208(3) Uani 1 1 d
C1 C 0.8515(2) 0.44019(5) 0.93660(13) 0.0229(3) Uani 1 1 d
H1 H 0.909(3) 0.4383(6) 1.0059(18) 0.024(5) Uiso 1 1 d
C2 C 0.8037(2) 0.40892(5) 0.74597(13) 0.0240(4) Uani 1 1 d
H2 H 0.829(3) 0.3874(6) 0.7013(16) 0.019(4) Uiso 1 1 d
C3 C 0.7696(2) 0.56229(5) 0.77023(13) 0.0213(3) Uani 1 1 d
C4 C 0.7572(2) 0.59378(5) 0.68859(13) 0.0232(4) Uani 1 1 d
C5 C 0.7645(2) 0.63343(5) 0.70177(15) 0.0270(4) Uani 1 1 d
H5 H 0.778(3) 0.6447(7) 0.768(2) 0.033(5) Uiso 1 1 d
C6 C 0.7536(2) 0.65603(5) 0.60925(16) 0.0300(4) Uani 1 1 d
H6 H 0.763(3) 0.6843(8) 0.6143(19) 0.037(6) Uiso 1 1 d
C7 C 0.7371(2) 0.63915(6) 0.50778(15) 0.0297(4) Uani 1 1 d
H7 H 0.736(3) 0.6551(7) 0.445(2) 0.035(6) Uiso 1 1 d
C8 C 0.7309(2) 0.59910(5) 0.49521(14) 0.0266(4) Uani 1 1 d
H8 H 0.716(3) 0.5881(6) 0.4273(18) 0.022(5) Uiso 1 1 d
C9 C 0.7400(2) 0.57700(5) 0.58795(13) 0.0229(4) Uani 1 1 d
C10 C 0.7399(2) 0.53424(5) 0.60204(13) 0.0232(4) Uani 1 1 d
B1 B 0.7511(2) 0.48800(5) 0.76470(14) 0.0204(4) Uani 1 1 d
B2 B 0.5350(2) 0.46320(5) 0.80514(14) 0.0213(4) Uani 1 1 d
H2A H 0.394(3) 0.4749(6) 0.7973(16) 0.025(5) Uiso 1 1 d
B3 B 0.6610(3) 0.44595(5) 0.69486(14) 0.0223(4) Uani 1 1 d
H3 H 0.602(3) 0.4432(6) 0.6162(16) 0.018(4) Uiso 1 1 d
B4 B 0.9184(3) 0.45177(5) 0.72437(15) 0.0225(4) Uani 1 1 d
H4 H 1.016(3) 0.4530(6) 0.6645(17) 0.028(5) Uiso 1 1 d
B5 B 0.9497(2) 0.47292(5) 0.85367(15) 0.0221(4) Uani 1 1 d
H5A H 1.065(3) 0.4891(7) 0.8817(19) 0.036(6) Uiso 1 1 d
B6 B 0.7129(2) 0.48013(5) 0.90375(14) 0.0214(4) Uani 1 1 d
H6A H 0.700(3) 0.5004(6) 0.9603(16) 0.023(5) Uiso 1 1 d
B7 B 0.9839(3) 0.42274(5) 0.83706(16) 0.0254(4) Uani 1 1 d
H7A H 1.116(3) 0.4083(7) 0.8530(19) 0.038(6) Uiso 1 1 d
B8 B 0.5718(3) 0.41266(5) 0.78905(15) 0.0236(4) Uani 1 1 d
H8A H 0.466(3) 0.3920(7) 0.7634(18) 0.032(5) Uiso 1 1 d
B9 B 0.6031(3) 0.43381(5) 0.91796(15) 0.0230(4) Uani 1 1 d
H9 H 0.526(3) 0.4292(6) 0.9827(18) 0.029(5) Uiso 1 1 d
B10 B 0.7701(3) 0.39852(5) 0.87702(15) 0.0245(4) Uani 1 1 d
H10 H 0.788(3) 0.3718(6) 0.9142(17) 0.027(5) Uiso 1 1 d
O1' O 0.78321(19) 0.34658(4) 0.54986(10) 0.0309(3) Uani 1 1 d
O2' O 0.7103(2) 0.30926(4) 0.19728(10) 0.0349(3) Uani 1 1 d
N1' N 0.75008(19) 0.31668(4) 0.38259(11) 0.0231(3) Uani 1 1 d
C1' C 0.8749(3) 0.21188(6) 0.53389(18) 0.0381(5) Uani 1 1 d
H1' H 0.975(4) 0.2027(7) 0.581(2) 0.041(6) Uiso 1 1 d
C2' C 0.5078(3) 0.21342(5) 0.47378(15) 0.0302(4) Uani 1 1 d
H2' H 0.388(4) 0.2049(7) 0.4921(19) 0.038(6) Uiso 1 1 d
C3' C 0.7688(2) 0.34873(5) 0.45318(13) 0.0221(4) Uani 1 1 d
C4' C 0.7627(2) 0.38404(5) 0.38497(13) 0.0216(3) Uani 1 1 d
C5' C 0.7753(2) 0.42281(5) 0.41182(14) 0.0244(4) Uani 1 1 d
H5' H 0.794(3) 0.4328(7) 0.481(2) 0.032(5) Uiso 1 1 d
C6' C 0.7528(2) 0.44958(5) 0.32841(14) 0.0253(4) Uani 1 1 d
H6' H 0.760(3) 0.4759(7) 0.3437(17) 0.025(5) Uiso 1 1 d
C7' C 0.7213(2) 0.43763(5) 0.22236(14) 0.0250(4) Uani 1 1 d
H7' H 0.697(3) 0.4564(6) 0.1697(16) 0.020(4) Uiso 1 1 d
C8' C 0.7134(2) 0.39851(5) 0.19579(13) 0.0254(4) Uani 1 1 d
H8' H 0.695(3) 0.3897(7) 0.1238(19) 0.032(5) Uiso 1 1 d
C9' C 0.7353(2) 0.37232(5) 0.27945(13) 0.0224(4) Uani 1 1 d
C10' C 0.7296(2) 0.32961(5) 0.27651(13) 0.0245(4) Uani 1 1 d
B1' B 0.7370(3) 0.27506(5) 0.41714(15) 0.0237(4) Uani 1 1 d
B2' B 0.5604(3) 0.26034(6) 0.50833(16) 0.0279(4) Uani 1 1 d
H2'A H 0.457(3) 0.2768(7) 0.5390(18) 0.032(5) Uiso 1 1 d
B3' B 0.8119(3) 0.25939(6) 0.54984(18) 0.0357(5) Uani 1 1 d
H3' H 0.893(4) 0.2747(9) 0.611(2) 0.055(8) Uiso 1 1 d
B4' B 0.9416(3) 0.24354(7) 0.4379(2) 0.0402(5) Uani 1 1 d
H4' H 1.082(4) 0.2519(8) 0.430(2) 0.058(8) Uiso 1 1 d
B5' B 0.7723(3) 0.23520(6) 0.32724(19) 0.0349(5) Uani 1 1 d
H5'A H 0.800(4) 0.2381(8) 0.243(2) 0.055(8) Uiso 1 1 d
B6' B 0.5370(3) 0.24554(6) 0.37134(16) 0.0270(4) Uani 1 1 d
H6'A H 0.418(3) 0.2542(7) 0.319(2) 0.040(6) Uiso 1 1 d
B7' B 0.6568(3) 0.22099(6) 0.58436(18) 0.0340(5) Uani 1 1 d
H7'A H 0.620(4) 0.2148(8) 0.662(2) 0.054(7) Uiso 1 1 d
B8' B 0.8668(4) 0.19574(6) 0.4050(2) 0.0415(5) Uani 1 1 d
H8'A H 0.968(3) 0.1749(7) 0.3819(19) 0.040(6) Uiso 1 1 d
B9' B 0.6175(4) 0.19700(6) 0.36333(18) 0.0357(5) Uani 1 1 d
H9' H 0.551(4) 0.1772(9) 0.311(2) 0.055(7) Uiso 1 1 d
B10' B 0.6922(3) 0.18156(6) 0.49486(18) 0.0332(5) Uani 1 1 d
H10' H 0.678(4) 0.1552(8) 0.524(2) 0.042(6) Uiso 1 1 d

loop_
_atom_site_aniso_label
_atom_site_aniso_U_11
_atom_site_aniso_U_22
_atom_site_aniso_U_33
_atom_site_aniso_U_23
_atom_site_aniso_U_13
_atom_site_aniso_U_12
O1 0.0340(6) 0.0251(6) 0.0237(7) -0.0028(4) 0.0013(5) -0.0018(5)
O2 0.0442(7) 0.0249(7) 0.0233(6) -0.0025(5) 0.0027(5) -0.0025(5)
N1 0.0210(6) 0.0199(7) 0.0216(7) -0.0005(5) 0.0019(5) -0.0002(5)
C1 0.0229(7) 0.0231(8) 0.0224(8) 0.0016(6) -0.0007(6) 0.0016(6)
C2 0.0273(8) 0.0189(8) 0.0261(8) -0.0016(6) 0.0037(6) -0.0006(6)
C3 0.0175(7) 0.0218(8) 0.0248(9) -0.0017(6) 0.0026(6) -0.0012(5)
C4 0.0175(7) 0.0235(8) 0.0288(9) 0.0015(6) 0.0026(6) 0.0004(6)
C5 0.0242(8) 0.0225(8) 0.0345(10) -0.0030(7) 0.0029(6) -0.0004(6)
C6 0.0257(8) 0.0208(9) 0.0438(11) 0.0036(7) 0.0041(7) 0.0005(6)
C7 0.0255(8) 0.0269(9) 0.0367(10) 0.0095(7) 0.0024(7) 0.0009(6)
C8 0.0230(7) 0.0276(9) 0.0290(9) 0.0036(7) 0.0007(6) -0.0007(6)
C9 0.0177(7) 0.0224(9) 0.0287(9) 0.0013(6) 0.0018(6) -0.0009(6)
C10 0.0210(7) 0.0234(9) 0.0251(8) 0.0011(6) 0.0012(6) -0.0011(6)
B1 0.0203(8) 0.0213(9) 0.0196(9) -0.0006(6) 0.0014(6) 0.0000(6)
B2 0.0205(8) 0.0211(9) 0.0224(9) 0.0006(6) 0.0018(6) -0.0002(6)
B3 0.0242(8) 0.0217(9) 0.0210(9) -0.0015(6) 0.0001(7) -0.0030(6)
B4 0.0223(8) 0.0213(9) 0.0243(9) -0.0016(6) 0.0045(7) -0.0017(6)
B5 0.0212(8) 0.0208(9) 0.0243(9) -0.0004(6) 0.0009(6) -0.0007(6)
B6 0.0223(8) 0.0198(9) 0.0222(9) -0.0003(6) 0.0020(6) 0.0001(6)
B7 0.0215(8) 0.0233(9) 0.0316(10) 0.0000(7) 0.0027(7) 0.0023(7)
B8 0.0237(8) 0.0219(9) 0.0253(9) 0.0013(7) 0.0016(7) -0.0018(7)
B9 0.0219(8) 0.0233(9) 0.0240(9) 0.0015(7) 0.0024(7) 0.0004(6)
B10 0.0250(8) 0.0212(9) 0.0273(10) 0.0014(7) 0.0026(7) 0.0009(7)
O1' 0.0422(7) 0.0280(7) 0.0226(7) 0.0020(5) 0.0030(5) 0.0013(5)
O2' 0.0501(8) 0.0245(7) 0.0286(7) -0.0040(5) -0.0097(5) 0.0011(5)
N1' 0.0240(6) 0.0196(7) 0.0255(7) 0.0012(5) -0.0008(5) -0.0008(5)
C1' 0.0327(9) 0.0263(10) 0.0539(12) 0.0121(8) -0.0105(8) 0.0023(7)
C2' 0.0270(8) 0.0255(9) 0.0382(10) 0.0068(7) 0.0011(7) -0.0025(7)
C3' 0.0204(7) 0.0235(8) 0.0225(9) -0.0002(6) 0.0011(6) 0.0001(5)
C4' 0.0182(7) 0.0224(8) 0.0241(8) 0.0015(6) 0.0020(5) 0.0012(5)
C5' 0.0233(7) 0.0241(9) 0.0259(9) -0.0034(6) 0.0025(6) -0.0008(6)
C6' 0.0246(8) 0.0208(9) 0.0310(9) -0.0004(6) 0.0047(6) 0.0004(6)
C7' 0.0232(7) 0.0238(9) 0.0282(9) 0.0055(7) 0.0028(6) 0.0008(6)
C8' 0.0260(8) 0.0271(9) 0.0231(9) 0.0010(6) 0.0011(6) 0.0008(6)
C9' 0.0197(7) 0.0221(9) 0.0252(8) -0.0010(6) 0.0011(6) -0.0003(6)
C10' 0.0241(7) 0.0231(9) 0.0257(9) 0.0007(6) -0.0038(6) 0.0004(6)
B1' 0.0222(8) 0.0210(9) 0.0277(9) 0.0018(7) -0.0001(7) -0.0002(6)
B2' 0.0324(9) 0.0233(10) 0.0284(10) 0.0043(7) 0.0044(7) 0.0039(7)
B3' 0.0447(11) 0.0230(10) 0.0372(11) 0.0065(8) -0.0150(9) -0.0021(8)
B4' 0.0228(9) 0.0295(11) 0.0684(16) 0.0152(10) 0.0032(9) 0.0035(8)
B5' 0.0457(11) 0.0214(10) 0.0391(12) 0.0032(8) 0.0152(9) 0.0055(8)
B6' 0.0291(9) 0.0213(9) 0.0300(10) 0.0020(7) -0.0037(7) -0.0019(7)
B7' 0.0473(12) 0.0251(10) 0.0293(11) 0.0063(7) -0.0014(9) 0.0021(8)
B8' 0.0421(12) 0.0240(11) 0.0600(15) 0.0068(9) 0.0152(10) 0.0092(9)
B9' 0.0520(12) 0.0205(10) 0.0342(11) -0.0001(8) 0.0006(9) -0.0022(8)
B10' 0.0381(11) 0.0217(10) 0.0394(12) 0.0048(8) -0.0006(8) 0.0014(8)

loop_
_atom_type_symbol
_atom_type_description
_atom_type_scat_dispersion_real
_atom_type_scat_dispersion_imag
_atom_type_scat_source
C C 0.0181 0.0091 'International Tables Vol C Tables 4.2.6.8 and 6.1.1.4'
H H 0.0000 0.0000 'International Tables Vol C Tables 4.2.6.8 and 6.1.1.4'
B B 0.0090 0.0039 'International Tables Vol C Tables 4.2.6.8 and 6.1.1.4'
N N 0.0311 0.0180 'International Tables Vol C Tables 4.2.6.8 and 6.1.1.4'
O O 0.0492 0.0322 'International Tables Vol C Tables 4.2.6.8 and 6.1.1.4'

loop_
_geom_angle_atom_site_label_1
_geom_angle_atom_site_label_2
_geom_angle_atom_site_label_3
_geom_angle
C3 N1 C10 110.09(13)
C3 N1 B1 124.80(14)
C10 N1 B1 125.04(13)
B5 C1 H1 116.7(13)
B5 C1 B6 63.51(10)
B5 C1 B9 115.43(13)
B6 C1 H1 118.6(13)
B6 C1 B9 62.49(10)
B7 C1 H1 115.9(13)
B7 C1 B5 62.62(10)
B7 C1 B6 115.28(13)
B7 C1 B9 115.28(13)
B7 C1 B10 63.59(10)
B9 C1 H1 118.7(13)
B10 C1 H1 117.2(13)
B10 C1 B5 115.45(13)
B10 C1 B6 114.45(13)
B10 C1 B9 62.30(10)
B3 C2 H2 119.0(12)
B3 C2 B8 62.50(10)
B4 C2 H2 119.0(12)
B4 C2 B3 63.42(10)
B4 C2 B8 115.49(13)
B7 C2 H2 117.5(12)
B7 C2 B3 114.69(12)
B7 C2 B4 62.38(11)
B7 C2 B8 115.02(13)
B7 C2 B10 63.41(11)
B8 C2 H2 116.5(11)
B10 C2 H2 115.9(12)
B10 C2 B3 114.05(12)
B10 C2 B4 115.15(13)
B10 C2 B8 62.21(10)
O1 C3 N1 126.04(15)
O1 C3 C4 127.21(15)
N1 C3 C4 106.73(13)
C5 C4 C3 130.04(16)
C5 C4 C9 121.68(16)
C9 C4 C3 108.27(14)
C4 C5 H5 122.2(15)
C4 C5 C6 117.27(17)
C6 C5 H5 120.6(15)
C5 C6 H6 120.4(14)
C5 C6 C7 121.09(17)
C7 C6 H6 118.5(14)
C6 C7 H7 120.0(15)
C6 C7 C8 121.25(17)
C8 C7 H7 118.7(15)
C7 C8 H8 120.7(13)
C9 C8 C7 117.00(17)
C9 C8 H8 122.2(13)
C4 C9 C8 121.70(16)
C4 C9 C10 108.05(14)
C8 C9 C10 130.23(16)
O2 C10 N1 125.60(15)
O2 C10 C9 127.68(15)
N1 C10 C9 106.71(13)
N1 B1 B2 124.30(13)
N1 B1 B3 122.46(14)
N1 B1 B4 119.96(13)
N1 B1 B5 120.79(13)
N1 B1 B6 123.50(13)
B3 B1 B2 59.00(9)
B3 B1 B4 60.30(10)
B3 B1 B6 106.41(12)
B4 B1 B2 107.36(12)
B5 B1 B2 107.35(12)
B5 B1 B3 107.23(12)
B5 B1 B4 59.40(10)
B5 B1 B6 60.30(10)
B6 B1 B2 59.23(10)
B6 B1 B4 107.44(12)
B1 B2 H2A 124.0(11)
B3 B2 B1 59.73(9)
B3 B2 H2A 123.3(11)
B3 B2 B6 107.40(12)
B3 B2 B8 60.17(10)
B3 B2 B9 107.76(12)
B6 B2 B1 59.76(9)
B6 B2 H2A 122.0(11)
B8 B2 B1 107.95(12)
B8 B2 H2A 120.4(11)
B8 B2 B6 107.71(12)
B9 B2 B1 108.00(12)
B9 B2 H2A 119.6(11)
B9 B2 B6 60.17(10)
B9 B2 B8 59.68(10)
C2 B3 B1 104.59(12)
C2 B3 B2 104.95(12)
C2 B3 H3 117.6(11)
C2 B3 B4 58.13(10)
C2 B3 B8 58.90(10)
B1 B3 H3 129.6(11)
B1 B3 B4 60.02(9)
B2 B3 B1 61.27(10)
B2 B3 H3 125.5(10)
B2 B3 B4 108.94(12)
B2 B3 B8 60.06(10)
B4 B3 H3 121.6(10)
B8 B3 B1 109.08(12)
B8 B3 H3 115.6(10)
B8 B3 B4 108.13(13)
C2 B4 B1 104.57(12)
C2 B4 B3 58.45(10)
C2 B4 H4 118.5(12)
C2 B4 B5 104.26(12)
C2 B4 B7 58.60(10)
B1 B4 B3 59.68(10)
B1 B4 H4 129.0(12)
B3 B4 H4 122.1(12)
B5 B4 B1 60.11(10)
B5 B4 B3 107.30(12)
B5 B4 H4 126.2(12)
B7 B4 B1 108.12(12)
B7 B4 B3 107.53(12)
B7 B4 H4 116.9(12)
B7 B4 B5 59.83(10)
C1 B5 B1 104.81(12)
C1 B5 B4 104.39(13)
C1 B5 H5A 119.2(13)
C1 B5 B6 58.60(9)
C1 B5 B7 58.53(10)
B1 B5 H5A 127.3(13)
B1 B5 B6 60.00(9)
B4 B5 B1 60.49(10)
B4 B5 H5A 126.2(14)
B4 B5 B6 108.07(12)
B6 B5 H5A 120.6(13)
B7 B5 B1 108.43(13)
B7 B5 B4 59.84(11)
B7 B5 H5A 118.4(13)
B7 B5 B6 107.89(12)
C1 B6 B1 104.02(12)
C1 B6 B2 104.47(12)
C1 B6 B5 57.89(9)
C1 B6 H6A 117.8(12)
C1 B6 B9 59.05(10)
B1 B6 B5 59.70(10)
B1 B6 H6A 126.8(12)
B2 B6 B1 61.01(10)
B2 B6 B5 108.28(12)
B2 B6 H6A 129.2(12)
B2 B6 B9 59.76(10)
B5 B6 H6A 117.4(11)
B9 B6 B1 108.67(13)
B9 B6 B5 107.94(12)
B9 B6 H6A 120.3(12)
C1 B7 C2 100.85(12)
C1 B7 B4 105.02(12)
C1 B7 B5 58.85(10)
C1 B7 H7A 122.0(13)
C1 B7 B10 58.36(10)
C2 B7 B4 59.02(10)
C2 B7 B5 104.96(13)
C2 B7 H7A 125.7(13)
C2 B7 B10 58.41(10)
B4 B7 B5 60.33(10)
B4 B7 H7A 126.9(13)
B4 B7 B10 108.26(13)
B5 B7 H7A 124.5(13)
B5 B7 B10 108.05(12)
B10 B7 H7A 116.3(13)
C2 B8 B2 104.50(12)
C2 B8 B3 58.60(10)
C2 B8 H8A 119.3(12)
C2 B8 B9 104.53(12)
C2 B8 B10 58.49(10)
B2 B8 B3 59.77(10)
B2 B8 H8A 126.8(12)
B3 B8 H8A 119.7(13)
B9 B8 B2 60.10(10)
B9 B8 B3 107.78(13)
B9 B8 H8A 126.9(12)
B10 B8 B2 108.13(13)
B10 B8 B3 107.76(12)
B10 B8 H8A 119.6(13)
B10 B8 B9 60.12(10)
C1 B9 B2 104.26(12)
C1 B9 B6 58.46(9)
C1 B9 B8 103.97(12)
C1 B9 H9 118.7(12)
C1 B9 B10 58.18(10)
B2 B9 B6 60.07(10)
B2 B9 H9 126.9(12)
B6 B9 H9 118.1(12)
B8 B9 B2 60.22(10)
B8 B9 B6 108.06(13)
B8 B9 H9 128.5(13)
B8 B9 B10 59.92(10)
B10 B9 B2 108.06(13)
B10 B9 B6 107.69(12)
B10 B9 H9 120.3(12)
C1 B10 C2 100.44(12)
C1 B10 B7 58.05(10)
C1 B10 B8 105.02(13)
C1 B10 B9 59.52(10)
C1 B10 H10 122.0(12)
C2 B10 B7 58.18(10)
C2 B10 B8 59.30(10)
C2 B10 B9 105.02(13)
C2 B10 H10 126.7(12)
B7 B10 H10 117.5(12)
B8 B10 B7 108.31(13)
B8 B10 B9 59.95(10)
B8 B10 H10 126.3(12)
B9 B10 B7 108.43(13)
B9 B10 H10 123.1(12)
C3' N1' B1' 125.01(14)
C10' N1' C3' 109.87(13)
C10' N1' B1' 124.93(15)
B3' C1' H1' 115.7(16)
B4' C1' H1' 116.4(15)
B4' C1' B3' 63.07(13)
B7' C1' H1' 117.5(15)
B7' C1' B3' 62.74(13)
B7' C1' B4' 115.09(14)
B7' C1' B8' 115.71(16)
B8' C1' H1' 117.9(15)
B8' C1' B3' 115.49(15)
B8' C1' B4' 62.68(14)
B10' C1' H1' 118.5(16)
B10' C1' B3' 116.12(15)
B10' C1' B4' 115.03(17)
B10' C1' B7' 63.95(13)
B10' C1' B8' 62.67(13)
B2' C2' H2' 114.9(15)
B2' C2' B6' 62.73(11)
B6' C2' H2' 122.8(15)
B7' C2' H2' 110.9(15)
B7' C2' B2' 62.52(12)
B7' C2' B6' 114.62(14)
B7' C2' B9' 115.78(15)
B9' C2' H2' 122.8(15)
B9' C2' B2' 114.92(14)
B9' C2' B6' 62.36(12)
B10' C2' H2' 115.4(15)
B10' C2' B2' 115.68(14)
B10' C2' B6' 114.73(14)
B10' C2' B7' 63.91(13)
B10' C2' B9' 62.93(13)
O1' C3' N1' 124.93(15)
O1' C3' C4' 128.36(15)
N1' C3' C4' 106.70(14)
C5' C4' C3' 131.09(15)
C9' C4' C3' 107.63(14)
C9' C4' C5' 121.26(15)
C4' C5' H5' 125.8(14)
C4' C5' C6' 117.36(16)
C6' C5' H5' 116.8(14)
C5' C6' H6' 119.6(13)
C7' C6' C5' 121.15(16)
C7' C6' H6' 119.3(13)
C6' C7' H7' 118.4(13)
C6' C7' C8' 121.10(16)
C8' C7' H7' 120.3(13)
C7' C8' H8' 122.5(14)
C9' C8' C7' 117.05(16)
C9' C8' H8' 120.5(14)
C4' C9' C8' 122.04(16)
C4' C9' C10' 108.61(14)
C8' C9' C10' 129.33(15)
O2' C10' N1' 125.93(16)
O2' C10' C9' 126.91(15)
N1' C10' C9' 107.17(14)
N1' B1' B2' 120.58(14)
N1' B1' B3' 122.36(15)
N1' B1' B4' 124.32(14)
N1' B1' B5' 122.64(15)
N1' B1' B6' 120.94(14)
B2' B1' B3' 59.58(12)
B2' B1' B5' 107.51(13)
B3' B1' B5' 107.63(14)
B4' B1' B2' 107.08(14)
B4' B1' B3' 60.01(13)
B4' B1' B5' 59.33(13)
B6' B1' B2' 59.97(11)
B6' B1' B3' 107.37(14)
B6' B1' B4' 106.52(14)
B6' B1' B5' 59.48(11)
C2' B2' B1' 104.52(13)
C2' B2' H2'A 119.2(13)
C2' B2' B3' 104.10(14)
C2' B2' B6' 58.71(11)
C2' B2' B7' 58.15(11)
B1' B2' H2'A 127.3(13)
B3' B2' B1' 60.26(11)
B3' B2' H2'A 126.9(13)
B3' B2' B6' 107.76(14)
B6' B2' B1' 59.80(10)
B6' B2' H2'A 120.1(13)
B7' B2' B1' 108.28(14)
B7' B2' H2'A 118.9(13)
B7' B2' B3' 60.04(12)
B7' B2' B6' 107.70(14)
C1' B3' B1' 104.09(16)
C1' B3' B2' 103.45(14)
C1' B3' H3' 116.0(16)
C1' B3' B4' 58.26(13)
C1' B3' B7' 58.02(12)
B1' B3' H3' 128.8(16)
B2' B3' B1' 60.17(11)
B2' B3' H3' 131.3(15)
B2' B3' B4' 107.49(15)
B4' B3' B1' 59.93(12)
B4' B3' H3' 117.0(15)
B7' B3' B1' 107.90(14)
B7' B3' B2' 59.65(12)
B7' B3' H3' 119.7(16)
B7' B3' B4' 107.23(16)
C1' B4' B1' 104.50(14)
C1' B4' B3' 58.67(13)
C1' B4' H4' 123.0(16)
C1' B4' B5' 104.51(15)
C1' B4' B8' 58.53(13)
B1' B4' B3' 60.06(11)
B1' B4' H4' 123.9(17)
B3' B4' H4' 120.6(17)
B5' B4' B1' 60.78(11)
B5' B4' B3' 108.82(14)
B5' B4' H4' 123.6(16)
B8' B4' B1' 108.64(15)
B8' B4' B3' 108.39(15)
B8' B4' H4' 120.4(17)
B8' B4' B5' 60.03(14)
B1' B5' H5'A 124.9(15)
B4' B5' B1' 59.90(12)
B4' B5' H5'A 126.5(15)
B4' B5' B6' 107.09(15)
B6' B5' B1' 59.62(10)
B6' B5' H5'A 119.8(15)
B8' B5' B1' 107.81(16)
B8' B5' B4' 59.85(14)
B8' B5' H5'A 121.4(15)
B8' B5' B6' 107.23(14)
B9' B5' B1' 107.83(14)
B9' B5' B4' 107.43(16)
B9' B5' H5'A 117.2(15)
B9' B5' B6' 59.91(12)
B9' B5' B8' 59.62(13)
C2' B6' B1' 104.74(13)
C2' B6' B2' 58.56(11)
C2' B6' B5' 104.49(14)
C2' B6' H6'A 121.4(13)
C2' B6' B9' 58.65(11)
B1' B6' B2' 60.23(11)
B1' B6' H6'A 126.1(13)
B2' B6' H6'A 122.0(13)
B5' B6' B1' 60.90(11)
B5' B6' B2' 108.84(14)
B5' B6' H6'A 123.6(13)
B9' B6' B1' 108.82(14)
B9' B6' B2' 108.38(14)
B9' B6' B5' 59.88(12)
B9' B6' H6'A 117.9(13)
C1' B7' B2' 104.87(14)
C1' B7' B3' 59.24(12)
C1' B7' H7'A 125.4(16)
C1' B7' B10' 57.89(12)
C2' B7' C1' 100.10(15)
C2' B7' B2' 59.33(11)
C2' B7' B3' 105.20(14)
C2' B7' H7'A 124.2(16)
C2' B7' B10' 58.01(12)
B2' B7' B3' 60.31(11)
B2' B7' H7'A 123.8(16)
B2' B7' B10' 108.20(15)
B3' B7' H7'A 124.3(16)
B3' B7' B10' 108.22(16)
B10' B7' H7'A 118.4(16)
C1' B8' B4' 58.79(14)
C1' B8' B5' 104.79(15)
C1' B8' H8'A 119.9(13)
C1' B8' B9' 104.32(15)
C1' B8' B10' 58.26(13)
B4' B8' B5' 60.12(13)
B4' B8' H8'A 120.9(13)
B5' B8' H8'A 127.0(13)
B9' B8' B4' 108.02(15)
B9' B8' B5' 60.09(13)
B9' B8' H8'A 125.7(14)
B10' B8' B4' 108.15(17)
B10' B8' B5' 108.69(15)
B10' B8' H8'A 118.1(13)
B10' B8' B9' 60.41(13)
C2' B9' B5' 105.00(14)
C2' B9' B6' 59.00(11)
C2' B9' B8' 103.84(16)
C2' B9' H9' 121.9(16)
C2' B9' B10' 58.01(11)
B5' B9' B6' 60.21(11)
B5' B9' H9' 125.8(16)
B5' B9' B10' 108.33(16)
B6' B9' H9' 122.4(16)
B6' B9' B10' 107.89(15)
B8' B9' B5' 60.29(13)
B8' B9' B6' 108.00(15)
B8' B9' H9' 123.8(16)
B8' B9' B10' 59.76(13)
B10' B9' H9' 118.5(16)
C1' B10' C2' 100.35(14)
C1' B10' B7' 58.16(13)
C1' B10' B8' 59.07(14)
C1' B10' B9' 104.49(15)
C1' B10' H10' 123.7(15)
C2' B10' B7' 58.07(12)
C2' B10' B8' 104.70(15)
C2' B10' B9' 59.06(12)
C2' B10' H10' 124.5(15)
B7' B10' H10' 116.6(15)
B8' B10' B7' 108.01(16)
B8' B10' B9' 59.83(14)
B8' B10' H10' 125.5(15)
B9' B10' B7' 107.83(14)
B9' B10' H10' 126.3(15)

loop_
_geom_bond_atom_site_label_1
_geom_bond_atom_site_label_2
_geom_bond_distance
O1 C3 1.209(2)
O2 C10 1.206(2)
N1 C3 1.406(2)
N1 C10 1.414(2)
N1 B1 1.497(2)
C1 H1 0.93(2)
C1 B5 1.701(2)
C1 B6 1.715(2)
C1 B7 1.696(2)
C1 B9 1.725(2)
C1 B10 1.701(2)
C2 H2 0.95(2)
C2 B3 1.714(2)
C2 B4 1.708(2)
C2 B7 1.700(2)
C2 B8 1.719(2)
C2 B10 1.705(2)
C3 C4 1.491(2)
C4 C5 1.382(2)
C4 C9 1.383(2)
C5 H5 0.91(3)
C5 C6 1.393(3)
C6 H6 0.98(3)
C6 C7 1.394(3)
C7 H7 0.96(3)
C7 C8 1.395(3)
C8 H8 0.93(2)
C8 C9 1.386(2)
C9 C10 1.489(2)
B1 B2 1.815(2)
B1 B3 1.787(2)
B1 B4 1.794(2)
B1 B5 1.787(2)
B1 B6 1.793(2)
B2 H2A 1.05(2)
B2 B3 1.774(2)
B2 B6 1.783(2)
B2 B8 1.779(3)
B2 B9 1.777(3)
B3 H3 1.04(2)
B3 B4 1.799(2)
B3 B8 1.781(2)
B4 H4 1.04(2)
B4 B5 1.774(3)
B4 B7 1.765(3)
B5 H5A 1.02(2)
B5 B6 1.798(2)
B5 B7 1.765(3)
B6 H6A 1.00(2)
B6 B9 1.784(2)
B7 H7A 1.05(2)
B7 B10 1.790(2)
B8 H8A 1.06(2)
B8 B9 1.770(3)
B8 B10 1.769(3)
B9 H9 1.01(2)
B9 B10 1.773(2)
B10 H10 1.04(2)
O1' C3' 1.208(2)
O2' C10' 1.215(2)
N1' C3' 1.417(2)
N1' C10' 1.397(2)
N1' B1' 1.507(2)
C1' H1' 0.94(3)
C1' B3' 1.714(3)
C1' B4' 1.706(3)
C1' B7' 1.692(3)
C1' B8' 1.702(4)
C1' B10' 1.687(3)
C2' H2' 0.92(2)
C2' B2' 1.712(3)
C2' B6' 1.715(3)
C2' B7' 1.691(3)
C2' B9' 1.709(3)
C2' B10' 1.690(3)
C3' C4' 1.488(2)
C4' C5' 1.384(2)
C4' C9' 1.381(2)
C5' H5' 0.94(2)
C5' C6' 1.395(2)
C6' H6' 0.93(2)
C6' C7' 1.392(3)
C7' H7' 0.93(2)
C7' C8' 1.393(3)
C8' H8' 0.95(2)
C8' C9' 1.384(2)
C9' C10' 1.478(2)
B1' B2' 1.788(3)
B1' B3' 1.790(3)
B1' B4' 1.788(3)
B1' B5' 1.803(3)
B1' B6' 1.781(3)
B2' H2'A 1.01(2)
B2' B3' 1.778(3)
B2' B6' 1.784(3)
B2' B7' 1.766(3)
B3' H3' 1.06(3)
B3' B4' 1.789(4)
B3' B7' 1.773(3)
B4' H4' 1.02(3)
B4' B5' 1.777(4)
B4' B8' 1.773(3)
B5' H5'A 1.09(3)
B5' B6' 1.778(3)
B5' B8' 1.776(3)
B5' B9' 1.772(3)
B6' H6'A 1.06(2)
B6' B9' 1.773(3)
B7' H7'A 1.04(3)
B7' B10' 1.789(3)
B8' H8'A 1.05(2)
B8' B9' 1.764(3)
B8' B10' 1.762(3)
B9' H9' 1.03(3)
B9' B10' 1.774(3)
B10' H10' 0.99(3)

loop_
_geom_torsion_atom_site_label_1
_geom_torsion_atom_site_label_2
_geom_torsion_atom_site_label_3
_geom_torsion_atom_site_label_4
_geom_torsion
O1 C3 C4 C5 -2.6(3)
O1 C3 C4 C9 175.93(15)
N1 C3 C4 C5 178.84(15)
N1 C3 C4 C9 -2.59(16)
N1 B1 B2 B3 110.37(17)
N1 B1 B2 B6 -111.80(17)
N1 B1 B2 B8 147.76(15)
N1 B1 B2 B9 -149.16(15)
N1 B1 B3 C2 147.32(14)
N1 B1 B3 B2 -113.39(16)
N1 B1 B3 B4 108.58(16)
N1 B1 B3 B8 -151.02(14)
N1 B1 B4 C2 -151.50(14)
N1 B1 B4 B3 -112.60(16)
N1 B1 B4 B5 110.22(16)
N1 B1 B4 B7 147.28(14)
N1 B1 B5 C1 152.77(14)
N1 B1 B5 B4 -108.85(16)
N1 B1 B5 B6 113.56(16)
N1 B1 B5 B7 -145.98(14)
N1 B1 B6 C1 -147.91(14)
N1 B1 B6 B2 113.11(16)
N1 B1 B6 B5 -109.22(16)
N1 B1 B6 B9 150.46(14)
C1 B5 B6 B1 -134.27(13)
C1 B5 B6 B2 -95.93(13)
C1 B5 B6 B9 -32.71(12)
C1 B5 B7 C2 93.79(13)
C1 B5 B7 B4 133.85(13)
C1 B5 B7 B10 32.68(12)
C1 B6 B9 B2 -133.38(13)
C1 B6 B9 B8 -95.61(13)
C1 B6 B9 B10 -32.31(12)
C1 B7 B10 C2 129.67(13)
C1 B7 B10 B8 96.62(14)
C1 B7 B10 B9 33.08(12)
C1 B9 B10 C2 -93.43(13)
C1 B9 B10 B7 -32.51(12)
C1 B9 B10 B8 -133.45(13)
C2 B3 B4 B1 -134.51(13)
C2 B3 B4 B5 -96.40(13)
C2 B3 B4 B7 -33.37(12)
C2 B3 B8 B2 134.05(13)
C2 B3 B8 B9 96.48(13)
C2 B3 B8 B10 33.00(12)
C2 B4 B5 C1 0.27(15)
C2 B4 B5 B1 -98.82(13)
C2 B4 B5 B6 -60.91(15)
C2 B4 B5 B7 39.69(11)
C2 B4 B7 C1 -93.79(13)
C2 B4 B7 B5 -133.51(12)
C2 B4 B7 B10 -32.70(12)
C2 B7 B10 C1 -129.67(13)
C2 B7 B10 B8 -33.05(12)
C2 B7 B10 B9 -96.59(14)
C2 B8 B9 C1 -0.04(15)
C2 B8 B9 B2 98.59(13)
C2 B8 B9 B6 60.89(15)
C2 B8 B9 B10 -39.50(12)
C2 B8 B10 C1 93.38(13)
C2 B8 B10 B7 32.61(12)
C2 B8 B10 B9 133.75(13)
C3 N1 C10 O2 174.86(15)
C3 N1 C10 C9 -3.80(16)
C3 N1 B1 B2 90.11(19)
C3 N1 B1 B3 162.36(14)
C3 N1 B1 B4 -125.76(15)
C3 N1 B1 B5 -55.7(2)
C3 N1 B1 B6 17.0(2)
C3 C4 C5 C6 178.50(15)
C3 C4 C9 C8 -178.19(14)
C3 C4 C9 C10 0.29(16)
C4 C5 C6 C7 -0.3(2)
C4 C9 C10 O2 -176.52(16)
C4 C9 C10 N1 2.09(16)
C5 C4 C9 C8 0.5(2)
C5 C4 C9 C10 179.01(14)
C5 C6 C7 C8 0.0(2)
C6 C7 C8 C9 0.6(2)
C7 C8 C9 C4 -0.9(2)
C7 C8 C9 C10 -178.97(15)
C8 C9 C10 O2 1.8(3)
C8 C9 C10 N1 -179.60(15)
C9 C4 C5 C6 0.1(2)
C10 N1 C3 O1 -174.58(14)
C10 N1 C3 C4 3.97(16)
C10 N1 B1 B2 -93.27(19)
C10 N1 B1 B3 -21.0(2)
C10 N1 B1 B4 50.9(2)
C10 N1 B1 B5 120.95(16)
C10 N1 B1 B6 -166.35(14)
B1 N1 C3 O1 2.5(2)
B1 N1 C3 C4 -178.98(13)
B1 N1 C10 O2 -2.2(2)
B1 N1 C10 C9 179.16(13)
B1 B2 B3 C2 98.68(13)
B1 B2 B3 B4 37.77(12)
B1 B2 B3 B8 138.25(13)
B1 B2 B6 C1 -98.23(12)
B1 B2 B6 B5 -37.76(11)
B1 B2 B6 B9 -138.30(13)
B1 B2 B8 C2 2.13(16)
B1 B2 B8 B3 -37.19(12)
B1 B2 B8 B9 100.77(13)
B1 B2 B8 B10 63.22(15)
B1 B2 B9 C1 -2.55(16)
B1 B2 B9 B6 37.18(11)
B1 B2 B9 B8 -100.69(13)
B1 B2 B9 B10 -63.25(15)
B1 B3 B4 C2 134.51(13)
B1 B3 B4 B5 38.11(12)
B1 B3 B4 B7 101.14(13)
B1 B3 B8 C2 -95.89(13)
B1 B3 B8 B2 38.16(12)
B1 B3 B8 B9 0.59(16)
B1 B3 B8 B10 -62.88(16)
B1 B4 B5 C1 99.09(13)
B1 B4 B5 B6 37.91(12)
B1 B4 B5 B7 138.51(12)
B1 B4 B7 C1 2.54(16)
B1 B4 B7 C2 96.33(13)
B1 B4 B7 B5 -37.18(11)
B1 B4 B7 B10 63.63(16)
B1 B5 B6 C1 134.27(13)
B1 B5 B6 B2 38.34(12)
B1 B5 B6 B9 101.56(14)
B1 B5 B7 C1 -96.43(13)
B1 B5 B7 C2 -2.63(16)
B1 B5 B7 B4 37.42(11)
B1 B5 B7 B10 -63.74(16)
B1 B6 B9 C1 95.48(13)
B1 B6 B9 B2 -37.89(11)
B1 B6 B9 B8 -0.13(16)
B1 B6 B9 B10 63.17(15)
B2 B1 B3 C2 -99.29(13)
B2 B1 B3 B4 -138.03(13)
B2 B1 B3 B8 -37.63(12)
B2 B1 B4 C2 -1.98(16)
B2 B1 B4 B3 36.92(11)
B2 B1 B4 B5 -100.26(13)
B2 B1 B4 B7 -63.20(15)
B2 B1 B5 C1 1.90(15)
B2 B1 B5 B4 100.28(13)
B2 B1 B5 B6 -37.32(11)
B2 B1 B5 B7 63.14(15)
B2 B1 B6 C1 98.98(13)
B2 B1 B6 B5 137.67(13)
B2 B1 B6 B9 37.35(11)
B2 B3 B4 C2 96.19(14)
B2 B3 B4 B1 -38.32(12)
B2 B3 B4 B5 -0.20(17)
B2 B3 B4 B7 62.82(16)
B2 B3 B8 C2 -134.05(13)
B2 B3 B8 B9 -37.57(11)
B2 B3 B8 B10 -101.04(14)
B2 B6 B9 C1 133.38(13)
B2 B6 B9 B8 37.77(11)
B2 B6 B9 B10 101.06(14)
B2 B8 B9 C1 -98.63(13)
B2 B8 B9 B6 -37.70(11)
B2 B8 B9 B10 -138.10(13)
B2 B8 B10 C1 -2.84(16)
B2 B8 B10 C2 -96.22(13)
B2 B8 B10 B7 -63.61(16)
B2 B8 B10 B9 37.53(12)
B2 B9 B10 C1 95.89(13)
B2 B9 B10 C2 2.46(16)
B2 B9 B10 B7 63.38(16)
B2 B9 B10 B8 -37.57(12)
B3 C2 B4 B1 39.49(12)
B3 C2 B4 B5 101.77(13)
B3 C2 B4 B7 142.08(13)
B3 C2 B7 C1 63.89(16)
B3 C2 B7 B4 -37.22(12)
B3 C2 B7 B5 3.49(17)
B3 C2 B7 B10 105.75(14)
B3 C2 B8 B2 -39.90(11)
B3 C2 B8 B9 -102.20(13)
B3 C2 B8 B10 -142.52(13)
B3 C2 B10 C1 -65.13(15)
B3 C2 B10 B7 -106.75(14)
B3 C2 B10 B8 36.23(13)
B3 C2 B10 B9 -4.12(17)
B3 B1 B2 B6 137.83(13)
B3 B1 B2 B8 37.39(12)
B3 B1 B2 B9 100.47(13)
B3 B1 B4 C2 -38.90(12)
B3 B1 B4 B5 -137.18(13)
B3 B1 B4 B7 -100.12(13)
B3 B1 B5 C1 -60.20(14)
B3 B1 B5 B4 38.18(11)
B3 B1 B5 B6 -99.41(13)
B3 B1 B5 B7 1.04(16)
B3 B1 B6 C1 62.11(14)
B3 B1 B6 B2 -36.86(11)
B3 B1 B6 B5 100.80(13)
B3 B1 B6 B9 0.48(15)
B3 B2 B6 C1 -60.81(15)
B3 B2 B6 B1 37.42(12)
B3 B2 B6 B5 -0.34(16)
B3 B2 B6 B9 -100.88(13)
B3 B2 B8 C2 39.32(11)
B3 B2 B8 B9 137.96(12)
B3 B2 B8 B10 100.41(13)
B3 B2 B9 C1 60.55(15)
B3 B2 B9 B6 100.27(13)
B3 B2 B9 B8 -37.59(11)
B3 B2 B9 B10 -0.15(16)
B3 B4 B5 C1 61.17(15)
B3 B4 B5 B1 -37.92(12)
B3 B4 B5 B6 -0.01(16)
B3 B4 B5 B7 100.59(13)
B3 B4 B7 C1 -60.48(15)
B3 B4 B7 C2 33.31(11)
B3 B4 B7 B5 -100.20(13)
B3 B4 B7 B10 0.61(17)
B3 B8 B9 C1 -61.21(15)
B3 B8 B9 B2 37.42(11)
B3 B8 B9 B6 -0.28(16)
B3 B8 B9 B10 -100.68(13)
B3 B8 B10 C1 60.33(15)
B3 B8 B10 C2 -33.05(11)
B3 B8 B10 B7 -0.44(17)
B3 B8 B10 B9 100.70(14)
B4 C2 B3 B1 -39.67(11)
B4 C2 B3 B2 -103.27(13)
B4 C2 B3 B8 -143.41(13)
B4 C2 B7 C1 101.11(13)
B4 C2 B7 B5 40.71(11)
B4 C2 B7 B10 142.97(13)
B4 C2 B8 B2 -3.70(17)
B4 C2 B8 B3 36.20(13)
B4 C2 B8 B9 -66.00(16)
B4 C2 B8 B10 -106.32(15)
B4 C2 B10 C1 5.49(16)
B4 C2 B10 B7 -36.13(13)
B4 C2 B10 B8 106.85(15)
B4 C2 B10 B9 66.51(16)
B4 B1 B2 B3 -37.49(12)
B4 B1 B2 B6 100.34(13)
B4 B1 B2 B8 -0.11(16)
B4 B1 B2 B9 62.98(15)
B4 B1 B3 C2 38.74(11)
B4 B1 B3 B2 138.03(13)
B4 B1 B3 B8 100.40(14)
B4 B1 B5 C1 -98.38(13)
B4 B1 B5 B6 -137.59(13)
B4 B1 B5 B7 -37.14(12)
B4 B1 B6 C1 -1.21(15)
B4 B1 B6 B2 -100.19(13)
B4 B1 B6 B5 37.48(11)
B4 B1 B6 B9 -62.84(15)
B4 B3 B8 C2 -32.19(12)
B4 B3 B8 B2 101.86(13)
B4 B3 B8 B9 64.29(15)
B4 B3 B8 B10 0.82(17)
B4 B5 B6 C1 96.15(14)
B4 B5 B6 B1 -38.12(12)
B4 B5 B6 B2 0.22(16)
B4 B5 B6 B9 63.44(16)
B4 B5 B7 C1 -133.85(13)
B4 B5 B7 C2 -40.06(11)
B4 B5 B7 B10 -101.16(14)
B4 B7 B10 C1 -96.73(14)
B4 B7 B10 C2 32.94(12)
B4 B7 B10 B8 -0.11(17)
B4 B7 B10 B9 -63.65(16)
B5 C1 B6 B1 39.58(11)
B5 C1 B6 B2 102.74(13)
B5 C1 B6 B9 143.17(13)
B5 C1 B7 C2 -101.03(13)
B5 C1 B7 B4 -40.45(12)
B5 C1 B7 B10 -142.91(13)
B5 C1 B9 B2 4.09(17)
B5 C1 B9 B6 -36.44(13)
B5 C1 B9 B8 66.39(16)
B5 C1 B9 B10 106.73(15)
B5 C1 B10 C2 -5.31(16)
B5 C1 B10 B7 36.37(13)
B5 C1 B10 B8 -66.11(15)
B5 C1 B10 B9 -106.69(14)
B5 B1 B2 B3 -100.03(13)
B5 B1 B2 B6 37.79(11)
B5 B1 B2 B8 -62.65(15)
B5 B1 B2 B9 0.44(16)
B5 B1 B3 C2 0.97(15)
B5 B1 B3 B2 100.25(13)
B5 B1 B3 B4 -37.77(11)
B5 B1 B3 B8 62.63(15)
B5 B1 B4 C2 98.28(13)
B5 B1 B4 B3 137.18(13)
B5 B1 B4 B7 37.06(12)
B5 B1 B6 C1 -38.69(11)
B5 B1 B6 B2 -137.67(13)
B5 B1 B6 B9 -100.32(13)
B5 B4 B7 C1 39.72(11)
B5 B4 B7 C2 133.51(12)
B5 B4 B7 B10 100.81(14)
B5 B6 B9 C1 32.25(12)
B5 B6 B9 B2 -101.13(13)
B5 B6 B9 B8 -63.36(15)
B5 B6 B9 B10 -0.06(17)
B5 B7 B10 C1 -32.88(12)
B5 B7 B10 C2 96.79(14)
B5 B7 B10 B8 63.74(16)
B5 B7 B10 B9 0.20(18)
B6 C1 B5 B1 -39.90(11)
B6 C1 B5 B4 -102.63(13)
B6 C1 B5 B7 -142.70(13)
B6 C1 B7 C2 -64.17(16)
B6 C1 B7 B4 -3.60(17)
B6 C1 B7 B5 36.86(13)
B6 C1 B7 B10 -106.06(14)
B6 C1 B9 B2 40.54(12)
B6 C1 B9 B8 102.83(13)
B6 C1 B9 B10 143.17(13)
B6 C1 B10 C2 65.65(15)
B6 C1 B10 B7 107.33(15)
B6 C1 B10 B8 4.85(17)
B6 C1 B10 B9 -35.73(13)
B6 B1 B2 B3 -137.83(13)
B6 B1 B2 B8 -100.44(13)
B6 B1 B2 B9 -37.36(12)
B6 B1 B3 C2 -62.32(14)
B6 B1 B3 B2 36.97(11)
B6 B1 B3 B4 -101.06(13)
B6 B1 B3 B8 -0.66(16)
B6 B1 B4 C2 60.40(15)
B6 B1 B4 B3 99.30(13)
B6 B1 B4 B5 -37.88(11)
B6 B1 B4 B7 -0.82(16)
B6 B1 B5 C1 39.21(11)
B6 B1 B5 B4 137.59(13)
B6 B1 B5 B7 100.46(13)
B6 B2 B3 C2 61.25(15)
B6 B2 B3 B1 -37.43(12)
B6 B2 B3 B4 0.34(17)
B6 B2 B3 B8 100.82(13)
B6 B2 B8 C2 -60.98(15)
B6 B2 B8 B3 -100.30(13)
B6 B2 B8 B9 37.66(11)
B6 B2 B8 B10 0.11(16)
B6 B2 B9 C1 -39.73(11)
B6 B2 B9 B8 -137.87(12)
B6 B2 B9 B10 -100.43(13)
B6 B5 B7 C1 -32.92(12)
B6 B5 B7 C2 60.87(15)
B6 B5 B7 B4 100.92(13)
B6 B5 B7 B10 -0.24(17)
B6 B9 B10 C1 32.42(12)
B6 B9 B10 C2 -61.01(16)
B6 B9 B10 B7 -0.09(18)
B6 B9 B10 B8 -101.03(14)
B7 C1 B5 B1 102.80(13)
B7 C1 B5 B4 40.07(12)
B7 C1 B5 B6 142.70(13)
B7 C1 B6 B1 3.07(17)
B7 C1 B6 B2 66.23(15)
B7 C1 B6 B5 -36.52(13)
B7 C1 B6 B9 106.65(15)
B7 C1 B9 B2 -66.11(16)
B7 C1 B9 B6 -106.65(15)
B7 C1 B9 B8 -3.82(17)
B7 C1 B9 B10 36.53(13)
B7 C1 B10 C2 -41.69(11)
B7 C1 B10 B8 -102.48(13)
B7 C1 B10 B9 -143.07(13)
B7 C2 B3 B1 -2.84(17)
B7 C2 B3 B2 -66.45(15)
B7 C2 B3 B4 36.82(12)
B7 C2 B3 B8 -106.59(14)
B7 C2 B4 B1 -102.59(13)
B7 C2 B4 B3 -142.08(13)
B7 C2 B4 B5 -40.31(11)
B7 C2 B8 B2 66.16(16)
B7 C2 B8 B3 106.07(14)
B7 C2 B8 B9 3.86(17)
B7 C2 B8 B10 -36.46(13)
B7 C2 B10 C1 41.62(11)
B7 C2 B10 B8 142.98(13)
B7 C2 B10 B9 102.63(14)
B7 B4 B5 C1 -39.42(11)
B7 B4 B5 B1 -138.51(12)
B7 B4 B5 B6 -100.61(13)
B7 B5 B6 C1 32.90(12)
B7 B5 B6 B1 -101.38(14)
B7 B5 B6 B2 -63.03(16)
B7 B5 B6 B9 0.19(17)
B8 C2 B3 B1 103.74(13)
B8 C2 B3 B2 40.14(11)
B8 C2 B3 B4 143.41(13)
B8 C2 B4 B1 3.64(18)
B8 C2 B4 B3 -35.86(13)
B8 C2 B4 B5 65.92(16)
B8 C2 B4 B7 106.22(15)
B8 C2 B7 C1 -5.85(17)
B8 C2 B7 B4 -106.96(14)
B8 C2 B7 B5 -66.25(16)
B8 C2 B7 B10 36.00(13)
B8 C2 B10 C1 -101.36(13)
B8 C2 B10 B7 -142.98(13)
B8 C2 B10 B9 -40.35(12)
B8 B2 B3 C2 -39.57(11)
B8 B2 B3 B1 -138.25(13)
B8 B2 B3 B4 -100.48(14)
B8 B2 B6 C1 2.63(15)
B8 B2 B6 B1 100.86(13)
B8 B2 B6 B5 63.10(15)
B8 B2 B6 B9 -37.44(11)
B8 B2 B9 C1 98.14(13)
B8 B2 B9 B6 137.87(12)
B8 B2 B9 B10 37.44(12)
B8 B3 B4 C2 32.49(12)
B8 B3 B4 B1 -102.03(13)
B8 B3 B4 B5 -63.91(16)
B8 B3 B4 B7 -0.89(17)
B8 B9 B10 C1 133.45(13)
B8 B9 B10 C2 40.02(12)
B8 B9 B10 B7 100.94(14)
B9 C1 B5 B1 -3.83(17)
B9 C1 B5 B4 -66.56(16)
B9 C1 B5 B6 36.06(13)
B9 C1 B5 B7 -106.64(15)
B9 C1 B6 B1 -103.59(13)
B9 C1 B6 B2 -40.43(11)
B9 C1 B6 B5 -143.17(13)
B9 C1 B7 C2 5.84(17)
B9 C1 B7 B4 66.42(16)
B9 C1 B7 B5 106.87(14)
B9 C1 B7 B10 -36.04(13)
B9 C1 B10 C2 101.38(13)
B9 C1 B10 B7 143.07(13)
B9 C1 B10 B8 40.59(11)
B9 B2 B3 C2 -2.20(15)
B9 B2 B3 B1 -100.88(13)
B9 B2 B3 B4 -63.11(15)
B9 B2 B3 B8 37.37(12)
B9 B2 B6 C1 40.07(11)
B9 B2 B6 B1 138.30(13)
B9 B2 B6 B5 100.54(13)
B9 B2 B8 C2 -98.63(13)
B9 B2 B8 B3 -137.96(12)
B9 B2 B8 B10 -37.54(12)
B9 B8 B10 C1 -40.37(11)
B9 B8 B10 C2 -133.75(13)
B9 B8 B10 B7 -101.14(14)
B10 C1 B5 B1 66.06(16)
B10 C1 B5 B4 3.33(17)
B10 C1 B5 B6 105.96(14)
B10 C1 B5 B7 -36.74(13)
B10 C1 B6 B1 -67.93(15)
B10 C1 B6 B2 -4.77(16)
B10 C1 B6 B5 -107.51(14)
B10 C1 B6 B9 35.66(13)
B10 C1 B7 C2 41.88(11)
B10 C1 B7 B4 102.46(14)
B10 C1 B7 B5 142.91(13)
B10 C1 B9 B2 -102.64(13)
B10 C1 B9 B6 -143.17(13)
B10 C1 B9 B8 -40.34(12)
B10 C2 B3 B1 67.62(15)
B10 C2 B3 B2 4.02(16)
B10 C2 B3 B4 107.29(14)
B10 C2 B3 B8 -36.12(13)
B10 C2 B4 B1 -66.07(16)
B10 C2 B4 B3 -105.57(14)
B10 C2 B4 B5 -3.80(17)
B10 C2 B4 B7 36.51(13)
B10 C2 B7 C1 -41.86(11)
B10 C2 B7 B4 -142.97(13)
B10 C2 B7 B5 -102.26(13)
B10 C2 B8 B2 102.62(13)
B10 C2 B8 B3 142.52(13)
B10 C2 B8 B9 40.32(12)
B10 B8 B9 C1 39.47(11)
B10 B8 B9 B2 138.10(13)
B10 B8 B9 B6 100.40(13)
O1' C3' C4' C5' 1.4(3)
O1' C3' C4' C9' -177.04(16)
N1' C3' C4' C5' -179.73(15)
N1' C3' C4' C9' 1.79(16)
N1' B1' B2' C2' 149.89(15)
N1' B1' B2' B3' -111.96(18)
N1' B1' B2' B6' 110.38(17)
N1' B1' B2' B7' -149.36(15)
N1' B1' B3' C1' -153.34(15)
N1' B1' B3' B2' 109.05(17)
N1' B1' B3' B4' -113.88(18)
N1' B1' B3' B7' 146.18(16)
N1' B1' B4' C1' 150.51(17)
N1' B1' B4' B3' 110.75(19)
N1' B1' B4' B5' -110.75(19)
N1' B1' B4' B8' -148.30(18)
N1' B1' B5' B4' 113.48(18)
N1' B1' B5' B6' -109.34(17)
N1' B1' B5' B8' 150.74(15)
N1' B1' B5' B9' -146.31(16)
N1' B1' B6' C2' -149.28(15)
N1' B1' B6' B2' -109.80(17)
N1' B1' B6' B5' 112.12(18)
N1' B1' B6' B9' 149.33(16)
C1' B3' B4' B1' 133.54(15)
C1' B3' B4' B5' 95.88(16)
C1' B3' B4' B8' 32.17(15)
C1' B3' B7' C2' -92.86(16)
C1' B3' B7' B2' -133.10(16)
C1' B3' B7' B10' -32.09(14)
C1' B4' B5' B1' 98.72(16)
C1' B4' B5' B6' 60.87(18)
C1' B4' B5' B8' -39.48(14)
C1' B4' B5' B9' -2.17(19)
C1' B4' B8' B5' 133.80(15)
C1' B4' B8' B9' 96.14(17)
C1' B4' B8' B10' 32.23(15)
C1' B7' B10' C2' -129.50(15)
C1' B7' B10' B8' -33.07(15)
C1' B7' B10' B9' -96.29(16)
C1' B8' B9' C2' -0.54(18)
C1' B8' B9' B5' 99.04(16)
C1' B8' B9' B6' 60.92(18)
C1' B8' B9' B10' -39.71(14)
C1' B8' B10' C2' 93.40(16)
C1' B8' B10' B7' 32.71(14)
C1' B8' B10' B9' 133.28(15)
C2' B2' B3' C1' 0.16(19)
C2' B2' B3' B1' 98.87(14)
C2' B2' B3' B4' 60.70(17)
C2' B2' B3' B7' -39.40(14)
C2' B2' B6' B1' -133.89(14)
C2' B2' B6' B5' -95.81(15)
C2' B2' B6' B9' -32.25(13)
C2' B2' B7' C1' 93.07(16)
C2' B2' B7' B3' 133.55(16)
C2' B2' B7' B10' 32.52(13)
C2' B6' B9' B5' -133.79(16)
C2' B6' B9' B8' -95.64(17)
C2' B6' B9' B10' -32.49(13)
C2' B7' B10' C1' 129.50(15)
C2' B7' B10' B8' 96.43(17)
C2' B7' B10' B9' 33.21(14)
C2' B9' B10' C1' -93.52(16)
C2' B9' B10' B7' -32.81(14)
C2' B9' B10' B8' -133.69(15)
C3' N1' C10' O2' -179.90(16)
C3' N1' C10' C9' -0.04(16)
C3' N1' B1' B2' 52.9(2)
C3' N1' B1' B3' -18.3(2)
C3' N1' B1' B4' -91.8(2)
C3' N1' B1' B5' -164.60(15)
C3' N1' B1' B6' 124.01(17)
C3' C4' C5' C6' -176.25(15)
C3' C4' C9' C8' 176.73(14)
C3' C4' C9' C10' -1.82(16)
C4' C5' C6' C7' -0.7(2)
C4' C9' C10' O2' -178.94(16)
C4' C9' C10' N1' 1.20(17)
C5' C4' C9' C8' -1.9(2)
C5' C4' C9' C10' 179.52(14)
C5' C6' C7' C8' -0.8(2)
C6' C7' C8' C9' 1.0(2)
C7' C8' C9' C4' 0.4(2)
C7' C8' C9' C10' 178.59(15)
C8' C9' C10' O2' 2.6(3)
C8' C9' C10' N1' -177.21(15)
C9' C4' C5' C6' 2.1(2)
C10' N1' C3' O1' 177.83(15)
C10' N1' C3' C4' -1.04(16)
C10' N1' B1' B2' -121.55(17)
C10' N1' B1' B3' 167.23(15)
C10' N1' B1' B4' 93.7(2)
C10' N1' B1' B5' 21.0(2)
C10' N1' B1' B6' -50.4(2)
B1' N1' C3' O1' 2.7(2)
B1' N1' C3' C4' -176.19(14)
B1' N1' C10' O2' -4.7(3)
B1' N1' C10' C9' 175.11(13)
B1' B2' B3' C1' -98.71(16)
B1' B2' B3' B4' -38.17(13)
B1' B2' B3' B7' -138.27(15)
B1' B2' B6' C2' 133.89(14)
B1' B2' B6' B5' 38.08(13)
B1' B2' B6' B9' 101.63(15)
B1' B2' B7' C1' -2.99(19)
B1' B2' B7' C2' -96.06(15)
B1' B2' B7' B3' 37.49(14)
B1' B2' B7' B10' -63.55(18)
B1' B3' B4' C1' -133.54(15)
B1' B3' B4' B5' -37.66(13)
B1' B3' B4' B8' -101.38(17)
B1' B3' B7' C1' 95.74(17)
B1' B3' B7' C2' 2.9(2)
B1' B3' B7' B2' -37.36(14)
B1' B3' B7' B10' 63.64(19)
B1' B4' B5' B6' -37.84(13)
B1' B4' B5' B8' -138.20(15)
B1' B4' B5' B9' -100.89(15)
B1' B4' B8' C1' -95.93(17)
B1' B4' B8' B5' 37.87(15)
B1' B4' B8' B9' 0.2(2)
B1' B4' B8' B10' -63.7(2)
B1' B5' B6' C2' -99.03(14)
B1' B5' B6' B2' -37.78(12)
B1' B5' B6' B9' -138.57(15)
B1' B5' B8' C1' 2.40(19)
B1' B5' B8' B4' -37.28(14)
B1' B5' B8' B9' 100.63(16)
B1' B5' B8' B10' 63.4(2)
B1' B5' B9' C2' -3.0(2)
B1' B5' B9' B6' 36.84(13)
B1' B5' B9' B8' -100.59(17)
B1' B5' B9' B10' -63.72(19)
B1' B6' B9' C2' 96.15(15)
B1' B6' B9' B5' -37.65(14)
B1' B6' B9' B8' 0.5(2)
B1' B6' B9' B10' 63.66(18)
B2' C2' B6' B1' 40.31(12)
B2' C2' B6' B5' 103.47(15)
B2' C2' B6' B9' 143.63(15)
B2' C2' B7' C1' -101.38(14)
B2' C2' B7' B3' -40.72(14)
B2' C2' B7' B10' -142.98(15)
B2' C2' B9' B5' 4.9(2)
B2' C2' B9' B6' -35.54(15)
B2' C2' B9' B8' 67.36(18)
B2' C2' B9' B10' 107.40(16)
B2' C2' B10' C1' -5.4(2)
B2' C2' B10' B7' 36.34(15)
B2' C2' B10' B8' -66.0(2)
B2' C2' B10' B9' -106.22(16)
B2' B1' B3' C1' 97.61(15)
B2' B1' B3' B4' 137.07(15)
B2' B1' B3' B7' 37.13(14)
B2' B1' B4' C1' 1.8(2)
B2' B1' B4' B3' -37.91(14)
B2' B1' B4' B5' 100.58(15)
B2' B1' B4' B8' 63.0(2)
B2' B1' B5' B4' -99.84(15)
B2' B1' B5' B6' 37.34(13)
B2' B1' B5' B8' -62.59(18)
B2' B1' B5' B9' 0.37(19)
B2' B1' B6' C2' -39.48(12)
B2' B1' B6' B5' -138.08(14)
B2' B1' B6' B9' -100.88(15)
B2' B3' B4' C1' -95.27(15)
B2' B3' B4' B1' 38.28(13)
B2' B3' B4' B5' 0.61(19)
B2' B3' B4' B8' -63.10(19)
B2' B3' B7' C1' 133.10(16)
B2' B3' B7' C2' 40.24(14)
B2' B3' B7' B10' 101.00(16)
B2' B6' B9' C2' 32.22(13)
B2' B6' B9' B5' -101.57(16)
B2' B6' B9' B8' -63.42(19)
B2' B6' B9' B10' -0.27(19)
B2' B7' B10' C1' 96.47(16)
B2' B7' B10' C2' -33.03(13)
B2' B7' B10' B8' 63.39(19)
B2' B7' B10' B9' 0.2(2)
B3' C1' B4' B1' -40.45(14)
B3' C1' B4' B5' -103.45(15)
B3' C1' B4' B8' -143.68(16)
B3' C1' B7' C2' 101.76(15)
B3' C1' B7' B2' 41.02(14)
B3' C1' B7' B10' 143.43(16)
B3' C1' B8' B4' 35.81(16)
B3' C1' B8' B5' -4.5(2)
B3' C1' B8' B9' -66.82(19)
B3' C1' B8' B10' -107.61(17)
B3' C1' B10' C2' 5.6(2)
B3' C1' B10' B7' -36.15(16)
B3' C1' B10' B8' 106.63(19)
B3' C1' B10' B9' 66.1(2)
B3' B1' B2' C2' -98.15(15)
B3' B1' B2' B6' -137.66(15)
B3' B1' B2' B7' -37.40(14)
B3' B1' B4' C1' 39.76(15)
B3' B1' B4' B5' 138.49(15)
B3' B1' B4' B8' 100.95(18)
B3' B1' B5' B4' -37.03(14)
B3' B1' B5' B6' 100.15(15)
B3' B1' B5' B8' 0.23(19)
B3' B1' B5' B9' 63.18(18)
B3' B1' B6' C2' -2.00(18)
B3' B1' B6' B2' 37.48(13)
B3' B1' B6' B5' -100.60(15)
B3' B1' B6' B9' -63.40(18)
B3' B2' B6' C2' 96.00(14)
B3' B2' B6' B1' -37.88(13)
B3' B2' B6' B5' 0.19(18)
B3' B2' B6' B9' 63.75(17)
B3' B2' B7' C1' -40.48(15)
B3' B2' B7' C2' -133.55(16)
B3' B2' B7' B10' -101.04(17)
B3' B4' B5' B1' 37.35(13)
B3' B4' B5' B6' -0.49(19)
B3' B4' B5' B8' -100.85(16)
B3' B4' B5' B9' -63.54(18)
B3' B4' B8' C1' -32.22(15)
B3' B4' B8' B5' 101.58(16)
B3' B4' B8' B9' 63.9(2)
B3' B4' B8' B10' 0.0(2)
B3' B7' B10' C1' 32.62(14)
B3' B7' B10' C2' -96.88(15)
B3' B7' B10' B8' -0.5(2)
B3' B7' B10' B9' -63.68(19)
B4' C1' B3' B1' 40.30(14)
B4' C1' B3' B2' 102.44(16)
B4' C1' B3' B7' 142.82(16)
B4' C1' B7' C2' 65.3(2)
B4' C1' B7' B2' 4.5(2)
B4' C1' B7' B3' -36.51(17)
B4' C1' B7' B10' 106.92(19)
B4' C1' B8' B5' -40.33(14)
B4' C1' B8' B9' -102.63(16)
B4' C1' B8' B10' -143.42(15)
B4' C1' B10' C2' -65.3(2)
B4' C1' B10' B7' -107.02(17)
B4' C1' B10' B8' 35.76(16)
B4' C1' B10' B9' -4.8(2)
B4' B1' B2' C2' -60.04(17)
B4' B1' B2' B3' 38.11(15)
B4' B1' B2' B6' -99.56(16)
B4' B1' B2' B7' 0.71(19)
B4' B1' B3' C1' -39.46(14)
B4' B1' B3' B2' -137.07(15)
B4' B1' B3' B7' -99.94(17)
B4' B1' B5' B6' 137.18(15)
B4' B1' B5' B8' 37.26(14)
B4' B1' B5' B9' 100.21(17)
B4' B1' B6' C2' 61.03(17)
B4' B1' B6' B2' 100.51(15)
B4' B1' B6' B5' -37.57(14)
B4' B1' B6' B9' -0.37(19)
B4' B3' B7' C1' 32.55(14)
B4' B3' B7' C2' -60.31(18)
B4' B3' B7' B2' -100.54(15)
B4' B3' B7' B10' 0.46(19)
B4' B5' B6' C2' -61.06(17)
B4' B5' B6' B1' 37.97(13)
B4' B5' B6' B2' 0.18(18)
B4' B5' B6' B9' -100.61(16)
B4' B5' B8' C1' 39.67(15)
B4' B5' B8' B9' 137.91(16)
B4' B5' B8' B10' 100.65(19)
B4' B5' B9' C2' 60.19(18)
B4' B5' B9' B6' 100.02(16)
B4' B5' B9' B8' -37.41(15)
B4' B5' B9' B10' -0.5(2)
B4' B8' B9' C2' -61.9(2)
B4' B8' B9' B5' 37.68(16)
B4' B8' B9' B6' -0.4(2)
B4' B8' B9' B10' -101.07(19)
B4' B8' B10' C1' -32.44(15)
B4' B8' B10' C2' 61.0(2)
B4' B8' B10' B7' 0.3(2)
B4' B8' B10' B9' 100.84(17)
B5' B1' B2' C2' 2.40(17)
B5' B1' B2' B3' 100.54(15)
B5' B1' B2' B6' -37.12(13)
B5' B1' B2' B7' 63.15(17)
B5' B1' B3' C1' -2.73(18)
B5' B1' B3' B2' -100.34(14)
B5' B1' B3' B4' 36.73(14)
B5' B1' B3' B7' -63.21(19)
B5' B1' B4' C1' -98.74(17)
B5' B1' B4' B3' -138.49(15)
B5' B1' B4' B8' -37.55(16)
B5' B1' B6' C2' 98.60(15)
B5' B1' B6' B2' 138.08(14)
B5' B1' B6' B9' 37.21(14)
B5' B4' B8' C1' -133.80(15)
B5' B4' B8' B9' -37.66(15)
B5' B4' B8' B10' -101.57(17)
B5' B6' B9' C2' 133.79(16)
B5' B6' B9' B8' 38.15(15)
B5' B6' B9' B10' 101.30(17)
B5' B8' B9' C2' -99.57(15)
B5' B8' B9' B6' -38.11(15)
B5' B8' B9' B10' -138.75(16)
B5' B8' B10' C1' -96.17(18)
B5' B8' B10' C2' -2.8(2)
B5' B8' B10' B7' -63.5(2)
B5' B8' B10' B9' 37.11(16)
B5' B9' B10' C1' 3.1(2)
B5' B9' B10' C2' 96.58(15)
B5' B9' B10' B7' 63.76(19)
B5' B9' B10' B8' -37.11(15)
B6' C2' B2' B1' -40.05(12)
B6' C2' B2' B3' -102.44(15)
B6' C2' B2' B7' -142.79(15)
B6' C2' B7' C1' -65.14(18)
B6' C2' B7' B2' 36.25(14)
B6' C2' B7' B3' -4.5(2)
B6' C2' B7' B10' -106.74(16)
B6' C2' B9' B5' 40.43(14)
B6' C2' B9' B8' 102.89(15)
B6' C2' B9' B10' 142.94(15)
B6' C2' B10' C1' 64.78(19)
B6' C2' B10' B7' 106.57(16)
B6' C2' B10' B8' 4.3(2)
B6' C2' B10' B9' -36.00(15)
B6' B1' B2' C2' 39.51(12)
B6' B1' B2' B3' 137.66(15)
B6' B1' B2' B7' 100.26(15)
B6' B1' B3' C1' 59.95(18)
B6' B1' B3' B2' -37.66(13)
B6' B1' B3' B4' 99.41(15)
B6' B1' B3' B7' -0.5(2)
B6' B1' B4' C1' -61.10(19)
B6' B1' B4' B3' -100.85(15)
B6' B1' B4' B5' 37.64(13)
B6' B1' B4' B8' 0.1(2)
B6' B1' B5' B4' -137.18(15)
B6' B1' B5' B8' -99.92(16)
B6' B1' B5' B9' -36.97(14)
B6' B2' B3' C1' -61.03(18)
B6' B2' B3' B1' 37.68(13)
B6' B2' B3' B4' -0.49(18)
B6' B2' B3' B7' -100.59(15)
B6' B2' B7' C1' 60.22(18)
B6' B2' B7' C2' -32.85(13)
B6' B2' B7' B3' 100.70(15)
B6' B2' B7' B10' -0.34(19)
B6' B5' B8' C1' -60.44(19)
B6' B5' B8' B4' -100.12(17)
B6' B5' B8' B9' 37.79(15)
B6' B5' B8' B10' 0.5(2)
B6' B5' B9' C2' -39.83(14)
B6' B5' B9' B8' -137.44(16)
B6' B5' B9' B10' -100.56(16)
B6' B9' B10' C1' -60.65(19)
B6' B9' B10' C2' 32.88(14)
B6' B9' B10' B7' 0.1(2)
B6' B9' B10' B8' -100.81(17)
B7' C1' B3' B1' -102.52(15)
B7' C1' B3' B2' -40.38(14)
B7' C1' B3' B4' -142.82(16)
B7' C1' B4' B1' -4.1(2)
B7' C1' B4' B3' 36.38(17)
B7' C1' B4' B5' -67.1(2)
B7' C1' B4' B8' -107.30(18)
B7' C1' B8' B4' 106.32(17)
B7' C1' B8' B5' 65.99(19)
B7' C1' B8' B9' 3.7(2)
B7' C1' B8' B10' -37.10(15)
B7' C1' B10' C2' 41.74(13)
B7' C1' B10' B8' 142.77(15)
B7' C1' B10' B9' 102.23(16)
B7' C2' B2' B1' 102.74(15)
B7' C2' B2' B3' 40.35(14)
B7' C2' B2' B6' 142.79(15)
B7' C2' B6' B1' 4.14(19)
B7' C2' B6' B2' -36.17(14)
B7' C2' B6' B5' 67.30(19)
B7' C2' B6' B9' 107.46(17)
B7' C2' B9' B5' -65.19(19)
B7' C2' B9' B6' -105.62(16)
B7' C2' B9' B8' -2.7(2)
B7' C2' B9' B10' 37.32(15)
B7' C2' B10' C1' -41.79(14)
B7' C2' B10' B8' -102.30(17)
B7' C2' B10' B9' -142.57(15)
B7' B2' B3' C1' 39.56(14)
B7' B2' B3' B1' 138.27(15)
B7' B2' B3' B4' 100.10(16)
B7' B2' B6' C2' 32.63(13)
B7' B2' B6' B1' -101.26(15)
B7' B2' B6' B5' -63.18(17)
B7' B2' B6' B9' 0.38(18)
B7' B3' B4' C1' -32.46(14)
B7' B3' B4' B1' 101.09(15)
B7' B3' B4' B5' 63.42(18)
B7' B3' B4' B8' -0.3(2)
B8' C1' B3' B1' 4.6(2)
B8' C1' B3' B2' 66.8(2)
B8' C1' B3' B4' -35.66(16)
B8' C1' B3' B7' 107.16(18)
B8' C1' B4' B1' 103.23(17)
B8' C1' B4' B3' 143.68(16)
B8' C1' B4' B5' 40.23(15)
B8' C1' B7' C2' -5.05(19)
B8' C1' B7' B2' -65.79(19)
B8' C1' B7' B3' -106.81(17)
B8' C1' B7' B10' 36.62(15)
B8' C1' B10' C2' -101.03(16)
B8' C1' B10' B7' -142.77(15)
B8' C1' B10' B9' -40.54(14)
B8' B4' B5' B1' 138.20(15)
B8' B4' B5' B6' 100.36(16)
B8' B4' B5' B9' 37.31(15)
B8' B5' B6' C2' 1.9(2)
B8' B5' B6' B1' 100.92(17)
B8' B5' B6' B2' 63.13(19)
B8' B5' B6' B9' -37.66(15)
B8' B5' B9' C2' 97.60(17)
B8' B5' B9' B6' 137.44(16)
B8' B5' B9' B10' 36.88(15)
B8' B9' B10' C1' 40.16(14)
B8' B9' B10' C2' 133.69(15)
B8' B9' B10' B7' 100.87(17)
B9' C2' B2' B1' -4.65(19)
B9' C2' B2' B3' -67.04(19)
B9' C2' B2' B6' 35.40(15)
B9' C2' B2' B7' -107.39(17)
B9' C2' B6' B1' -103.32(15)
B9' C2' B6' B2' -143.63(15)
B9' C2' B6' B5' -40.16(15)
B9' C2' B7' C1' 4.65(19)
B9' C2' B7' B2' 106.04(16)
B9' C2' B7' B3' 65.32(19)
B9' C2' B7' B10' -36.95(15)
B9' C2' B10' C1' 100.78(16)
B9' C2' B10' B7' 142.57(15)
B9' C2' B10' B8' 40.27(15)
B9' B5' B6' C2' 39.54(14)
B9' B5' B6' B1' 138.57(15)
B9' B5' B6' B2' 100.79(16)
B9' B5' B8' C1' -98.23(16)
B9' B5' B8' B4' -137.91(16)
B9' B5' B8' B10' -37.25(16)
B9' B8' B10' C1' -133.28(15)
B9' B8' B10' C2' -39.88(14)
B9' B8' B10' B7' -100.57(16)
B10' C1' B3' B1' -65.9(2)
B10' C1' B3' B2' -3.8(2)
B10' C1' B3' B4' -106.23(19)
B10' C1' B3' B7' 36.59(17)
B10' C1' B4' B1' 67.5(2)
B10' C1' B4' B3' 107.92(18)
B10' C1' B4' B5' 4.5(2)
B10' C1' B4' B8' -35.75(16)
B10' C1' B7' C2' -41.67(13)
B10' C1' B7' B2' -102.41(16)
B10' C1' B7' B3' -143.43(16)
B10' C1' B8' B4' 143.42(15)
B10' C1' B8' B5' 103.09(16)
B10' C1' B8' B9' 40.79(14)
B10' C2' B2' B1' 65.87(18)
B10' C2' B2' B3' 3.5(2)
B10' C2' B2' B6' 105.92(17)
B10' C2' B2' B7' -36.87(15)
B10' C2' B6' B1' -67.10(18)
B10' C2' B6' B2' -107.41(16)
B10' C2' B6' B5' -3.9(2)
B10' C2' B6' B9' 36.22(16)
B10' C2' B7' C1' 41.60(13)
B10' C2' B7' B2' 142.98(15)
B10' C2' B7' B3' 102.26(16)
B10' C2' B9' B5' -102.51(17)
B10' C2' B9' B6' -142.94(15)
B10' C2' B9' B8' -40.04(14)
B10' B8' B9' C2' 39.17(13)
B10' B8' B9' B5' 138.75(16)
B10' B8' B9' B6' 100.63(16)
